data_7225311
loop_
_publ_author_name
'Sidelnikov, A. A.'
'Chizhik, S. A.'
'Zakharov, B. A.'
'Chupakhin, A. P.'
'Boldyreva, E. V.'

_publ_section_title
;
 The effect of thermal expansion on photoisomerisation in the crystals of
 [Co(NH3)5NO2]Cl(NO3): different strain origins -- different outcomes
;
_journal_issue 38
_journal_name_full CrystEngComm
_journal_page_first 7276
_journal_paper_doi 10.1039/C6CE00840B
_journal_volume 18
_journal_year 2016
_chemical_formula_moiety 'Co H15 N6 O2, N O3, Cl'
_chemical_formula_sum 'Cl Co H15 N7 O5'
_chemical_formula_weight 287.57
_chemical_name_common nitro-pentaammine-Co(III)-chloride-nitrate
_chemical_name_systematic nitro-pentaammine-Co(III)-chloride-nitrate
_space_group_crystal_system orthorhombic
_space_group_IT_number 62
_space_group_name_Hall '-P 2ac 2n'
_space_group_name_H-M_alt 'P n m a'
_symmetry_space_group_name_Hall '-P 2ac 2n'
_symmetry_space_group_name_H-M 'P n m a'
_atom_sites_solution_hydrogens geom
_atom_sites_solution_primary direct
_atom_sites_solution_secondary difmap
_audit_creation_method SHELXL-2014/7
_audit_update_record
;
2016-03-25 deposited with the CCDC.
2016-05-20 downloaded from the CCDC.
;
_cell_angle_alpha 90
_cell_angle_beta 90
_cell_angle_gamma 90
_cell_formula_units_Z 4
_cell_length_a 14.787(2)
_cell_length_b 7.2696(11)
_cell_length_c 9.6113(13)
_cell_measurement_reflns_used 10361
_cell_measurement_temperature 273(2)
_cell_measurement_theta_max 29.51
_cell_measurement_theta_min 1.45
_cell_volume 1033.2(3)
_computing_cell_refinement 'X-AREA (Stoe & Cie, 2006)'
_computing_data_collection 'X-AREA (Stoe & Cie, 2006)'
_computing_data_reduction 'X-RED (Stoe & Cie, 2006)'
_computing_structure_refinement 'SHELXL-2014/7 (Sheldrick, 2014)'
_computing_structure_solution 'SHELXS-2014/7 (Sheldrick, 2014)'
_diffrn_ambient_temperature 273(2)
_diffrn_detector_area_resol_mean 6.67
_diffrn_measured_fraction_theta_full 0.999
_diffrn_measured_fraction_theta_max 0.999
_diffrn_measurement_device_type 'STOE IPDS 2'
_diffrn_measurement_method \w-scan
_diffrn_radiation_type MoK\a
_diffrn_radiation_wavelength 0.71073
_diffrn_reflns_av_R_equivalents 0.0449
_diffrn_reflns_av_unetI/netI 0.0218
_diffrn_reflns_Laue_measured_fraction_full 0.999
_diffrn_reflns_Laue_measured_fraction_max 0.999
_diffrn_reflns_limit_h_max 18
_diffrn_reflns_limit_h_min -18
_diffrn_reflns_limit_k_max 8
_diffrn_reflns_limit_k_min -9
_diffrn_reflns_limit_l_max 12
_diffrn_reflns_limit_l_min -12
_diffrn_reflns_number 6985
_diffrn_reflns_point_group_measured_fraction_full 0.999
_diffrn_reflns_point_group_measured_fraction_max 0.999
_diffrn_reflns_theta_full 25.242
_diffrn_reflns_theta_max 26.367
_diffrn_reflns_theta_min 2.527
_exptl_absorpt_coefficient_mu 1.935
_exptl_absorpt_correction_T_max 0.7829
_exptl_absorpt_correction_T_min 0.6615
_exptl_absorpt_correction_type numerical
_exptl_absorpt_process_details X-RED
_exptl_crystal_colour orange
_exptl_crystal_density_diffrn 1.849
_exptl_crystal_description prism
_exptl_crystal_F_000 592
_exptl_crystal_size_max 0.300
_exptl_crystal_size_mid 0.200
_exptl_crystal_size_min 0.150
_refine_diff_density_max 0.298
_refine_diff_density_min -0.530
_refine_diff_density_rms 0.090
_refine_ls_extinction_method none
_refine_ls_goodness_of_fit_ref 1.081
_refine_ls_hydrogen_treatment constr
_refine_ls_matrix_type full
_refine_ls_number_parameters 79
_refine_ls_number_reflns 1141
_refine_ls_number_restraints 0
_refine_ls_restrained_S_all 1.081
_refine_ls_R_factor_all 0.0339
_refine_ls_R_factor_gt 0.0272
_refine_ls_shift/su_max 0.000
_refine_ls_shift/su_mean 0.000
_refine_ls_structure_factor_coef Fsqd
_refine_ls_weighting_details 'w=1/[\s^2^(Fo^2^)+(0.0336P)^2^+0.6640P] where P=(Fo^2^+2Fc^2^)/3'
_refine_ls_weighting_scheme calc
_refine_ls_wR_factor_gt 0.0638
_refine_ls_wR_factor_ref 0.0663
_reflns_Friedel_coverage 0.000
_reflns_number_gt 961
_reflns_number_total 1141
_reflns_threshold_expression 'I > 2\s(I)'
_cod_data_source_file c6ce00840b6.cif
_cod_data_source_block 0C
_cod_depositor_comments 'Adding full bibliography for 7225302--7225322.cif.'
_cod_original_cell_volume 1033.1(3)
_cod_database_code 7225311
_shelx_shelxl_version_number 2014/7
_shelx_space_group_comment
;
The symmetry employed for this shelxl refinement is uniquely defined
by the following loop, which should always be used as a source of
symmetry information in preference to the above space-group names.
They are only intended as comments.
;
_shelx_estimated_absorpt_t_min 0.594
_shelx_estimated_absorpt_t_max 0.760

loop_
_space_group_symop_operation_xyz
'x, y, z'
'-x+1/2, -y, z+1/2'
'x+1/2, -y+1/2, -z+1/2'
'-x, y+1/2, -z'
'-x, -y, -z'
'x-1/2, y, -z-1/2'
'-x-1/2, y-1/2, z-1/2'
'x, -y-1/2, z'

loop_
_atom_site_label
_atom_site_type_symbol
_atom_site_fract_x
_atom_site_fract_y
_atom_site_fract_z
_atom_site_U_iso_or_equiv
_atom_site_adp_type
_atom_site_occupancy
_atom_site_site_symmetry_order
_atom_site_calc_flag
_atom_site_refinement_flags_posn
_atom_site_refinement_flags_adp
_atom_site_refinement_flags_occupancy
Cl1 Cl 0.34810(5) 0.2500 0.51950(8) 0.02556(19) Uani 1 2 d S T P
Co1 Co 0.13314(2) 0.2500 0.79590(4) 0.01619(14) Uani 1 2 d S T P
N1 N 0.12402(16) 0.2500 0.5905(3) 0.0231(5) Uani 1 2 d S T P
H1A H 0.1785 0.2695 0.5538 0.035 Uiso 0.5 1 calc R U P
H1B H 0.0865 0.3388 0.5635 0.035 Uiso 0.5 1 calc R U P
H1C H 0.1030 0.1417 0.5617 0.035 Uiso 0.5 1 calc R U P
N2 N 0.22550(11) 0.0565(3) 0.78152(18) 0.0247(4) Uani 1 1 d . . .
H2A H 0.2144 -0.0127 0.7071 0.037 Uiso 1 1 calc R U .
H2B H 0.2240 -0.0133 0.8576 0.037 Uiso 1 1 calc R U .
H2C H 0.2799 0.1079 0.7734 0.037 Uiso 1 1 calc R U .
N3 N 0.03981(11) 0.0615(3) 0.81384(19) 0.0258(4) Uani 1 1 d . . .
H3A H 0.0281 0.0134 0.7306 0.039 Uiso 1 1 calc R U .
H3B H -0.0103 0.1118 0.8482 0.039 Uiso 1 1 calc R U .
H3C H 0.0591 -0.0266 0.8709 0.039 Uiso 1 1 calc R U .
N4 N 0.14681(16) 0.2500 0.9941(3) 0.0216(6) Uani 1 2 d S T P
N5 N 0.41166(16) 0.2500 0.9992(3) 0.0254(6) Uani 1 2 d S T P
O1 O 0.22352(14) 0.2500 1.0456(2) 0.0342(6) Uani 1 2 d S T P
O2 O 0.08023(15) 0.2500 1.0709(2) 0.0340(6) Uani 1 2 d S T P
O3 O 0.41060(11) 0.1019(2) 0.93400(19) 0.0394(4) Uani 1 1 d . . .
O4 O 0.4131(2) 0.2500 1.1277(3) 0.0479(7) Uani 1 2 d S T P

loop_
_atom_site_aniso_label
_atom_site_aniso_U_11
_atom_site_aniso_U_22
_atom_site_aniso_U_33
_atom_site_aniso_U_23
_atom_site_aniso_U_13
_atom_site_aniso_U_12
Cl1 0.0225(3) 0.0277(4) 0.0264(4) 0.000 0.0026(3) 0.000
Co1 0.0137(2) 0.0188(2) 0.0160(2) 0.000 0.00040(14) 0.000
N1 0.0214(12) 0.0274(13) 0.0204(13) 0.000 0.0004(10) 0.000
N2 0.0229(8) 0.0271(10) 0.0241(10) 0.0001(8) 0.0020(7) 0.0020(8)
N3 0.0213(8) 0.0296(10) 0.0266(10) 0.0002(8) 0.0011(7) -0.0041(8)
N4 0.0204(12) 0.0219(14) 0.0226(13) 0.000 -0.0002(10) 0.000
N5 0.0176(12) 0.0300(15) 0.0287(15) 0.000 -0.0010(10) 0.000
O1 0.0226(10) 0.0552(16) 0.0248(12) 0.000 -0.0049(9) 0.000
O2 0.0269(11) 0.0521(15) 0.0230(12) 0.000 0.0078(10) 0.000
O3 0.0389(9) 0.0323(9) 0.0469(11) -0.0091(8) 0.0061(8) 0.0013(8)
O4 0.0582(17) 0.0563(17) 0.0291(14) 0.000 -0.0120(12) 0.000

loop_
_atom_type_symbol
_atom_type_description
_atom_type_scat_dispersion_real
_atom_type_scat_dispersion_imag
_atom_type_scat_source
Cl Cl 0.1484 0.1585 'International Tables Vol C Tables 4.2.6.8 and 6.1.1.4'
Co Co 0.3494 0.9721 'International Tables Vol C Tables 4.2.6.8 and 6.1.1.4'
H H 0.0000 0.0000 'International Tables Vol C Tables 4.2.6.8 and 6.1.1.4'
N N 0.0061 0.0033 'International Tables Vol C Tables 4.2.6.8 and 6.1.1.4'
O O 0.0106 0.0060 'International Tables Vol C Tables 4.2.6.8 and 6.1.1.4'

loop_
_geom_angle_atom_site_label_1
_geom_angle_atom_site_label_2
_geom_angle_atom_site_label_3
_geom_angle
_geom_angle_site_symmetry_1
_geom_angle_site_symmetry_3
N4 Co1 N3 89.24(7) . .
N4 Co1 N3 89.24(7) . 8_565
N3 Co1 N3 89.14(11) . 8_565
N4 Co1 N2 89.81(7) . 8_565
N3 Co1 N2 178.52(8) . 8_565
N3 Co1 N2 89.72(8) 8_565 8_565
N4 Co1 N2 89.81(7) . .
N3 Co1 N2 89.72(8) . .
N3 Co1 N2 178.52(8) 8_565 .
N2 Co1 N2 91.41(11) 8_565 .
N4 Co1 N1 177.85(10) . .
N3 Co1 N1 92.29(7) . .
N3 Co1 N1 92.29(7) 8_565 .
N2 Co1 N1 88.69(7) 8_565 .
N2 Co1 N1 88.69(7) . .
Co1 N1 H1A 109.5 . .
Co1 N1 H1B 109.5 . .
H1A N1 H1B 109.5 . .
Co1 N1 H1C 109.5 . .
H1A N1 H1C 109.5 . .
H1B N1 H1C 109.5 . .
Co1 N2 H2A 109.5 . .
Co1 N2 H2B 109.5 . .
H2A N2 H2B 109.5 . .
Co1 N2 H2C 109.5 . .
H2A N2 H2C 109.5 . .
H2B N2 H2C 109.5 . .
Co1 N3 H3A 109.5 . .
Co1 N3 H3B 109.5 . .
H3A N3 H3B 109.5 . .
Co1 N3 H3C 109.5 . .
H3A N3 H3C 109.5 . .
H3B N3 H3C 109.5 . .
O2 N4 O1 119.6(3) . .
O2 N4 Co1 120.8(2) . .
O1 N4 Co1 119.63(19) . .
O4 N5 O3 120.20(14) . .
O4 N5 O3 120.20(14) . 8_565
O3 N5 O3 119.6(3) . 8_565

loop_
_geom_bond_atom_site_label_1
_geom_bond_atom_site_label_2
_geom_bond_distance
_geom_bond_site_symmetry_2
Co1 N4 1.916(3) .
Co1 N3 1.9522(18) .
Co1 N3 1.9522(18) 8_565
Co1 N2 1.9655(18) 8_565
Co1 N2 1.9655(18) .
Co1 N1 1.979(3) .
N1 H1A 0.8900 .
N1 H1B 0.8900 .
N1 H1C 0.8900 .
N2 H2A 0.8900 .
N2 H2B 0.8900 .
N2 H2C 0.8900 .
N3 H3A 0.8900 .
N3 H3B 0.8900 .
N3 H3C 0.8900 .
N4 O2 1.230(3) .
N4 O1 1.238(3) .
N5 O4 1.236(4) .
N5 O3 1.246(2) .
N5 O3 1.246(2) 8_565

loop_
_geom_hbond_atom_site_label_D
_geom_hbond_atom_site_label_H
_geom_hbond_atom_site_label_A
_geom_hbond_distance_DH
_geom_hbond_distance_HA
_geom_hbond_distance_DA
_geom_hbond_angle_DHA
_geom_hbond_site_symmetry_A
N1 H1C O3 0.89 2.86 3.343(3) 115.6 6_557
N1 H1C O3 0.89 2.16 3.011(2) 158.8 2_554
N1 H1B O3 0.89 2.28 3.011(2) 139.0 7_665
N1 H1A Cl1 0.89 2.53 3.383(3) 159.7 .
N2 H2C Cl1 0.89 2.84 3.4070(19) 123.3 .
N2 H2B Cl1 0.89 2.55 3.3734(19) 153.5 2
N2 H2A O1 0.89 2.50 3.267(2) 145.4 2_554
N2 H2C O3 0.89 2.47 3.122(3) 130.1 .
N3 H3C Cl1 0.89 2.56 3.433(2) 166.2 2
N3 H3B Cl1 0.89 2.65 3.5325(19) 173.0 3_456
N3 H3A O3 0.89 2.44 3.068(3) 128.2 6_557
N3 H3C O2 0.89 2.68 3.083(2) 108.6 4_547
N3 H3A O4 0.89 2.32 2.969(3) 129.3 2_554
